data_2000371
loop_
_publ_author_name
'Chen, Z.'
'Masnovi, J.'
'Baker, R. J.'
'Krafcik, R. B.'
'Towns, R. L. R.'

_publ_section_title
;
 Structures of 9-ethyl-3-nitrocarbazole and
 1-(9-carbazolyl)-3-(3-nitro-9-carbazolyl)propane
;
_journal_issue 12
_journal_name_full 'Acta Crystallographica Section C'
_journal_page_first 2185
_journal_page_last 2189
_journal_paper_doi 10.1107/S0108270192003792
_journal_volume 48
_journal_year 1992
_chemical_formula_sum 'C14 H12 N2 O2'
_chemical_formula_weight 240.46
_space_group_crystal_system triclinic
_space_group_IT_number 2
_space_group_name_Hall '-P 1'
_space_group_name_H-M_alt 'P -1'
_cell_angle_alpha 94.85(3)
_cell_angle_beta 111.62(3)
_cell_angle_gamma 75.40(4)
_cell_formula_units_Z 4
_cell_length_a 10.572(4)
_cell_length_b 12.910(5)
_cell_length_c 9.547(4)
_cell_volume 1172.2(9)
_diffrn_radiation_type Mo
_diffrn_radiation_wavelength 0.71073
_exptl_absorpt_coefficient_mu 0.0869
_exptl_crystal_density_diffrn 1.361
_exptl_crystal_density_meas 1.35
_exptl_crystal_F_000 504
_cod_data_source_file hh0584.cif
_cod_data_source_block hh0584a
_cod_depositor_comments
;
 Updating space group information and adding the symmetry operation list.

 Antanas Vaitkus,
 2018-06-14
;
_cod_original_cell_volume 1172.0(10)
_cod_database_code 2000371

loop_
_space_group_symop_id
_space_group_symop_operation_xyz
1 x,y,z
2 -x,-y,-z

loop_
_atom_site_label
_atom_site_fract_x
_atom_site_fract_y
_atom_site_fract_z
O1 -.2953(3) .3598(2) .1100(3)
O2 -.2162(3) .3954(3) .3474(3)
N3 -.2035(3) .3795(3) .2243(4)
N9 .2888(3) .3996(2) .1634(3)
C1 .1541(4) .4205(3) .3350(4)
C2 .0300(4) .4129(3) .3399(4)
C3 -.0731(4) .3868(3) .2112(4)
C4 -.0554(3) .3660(3) .0754(4)
C4A .0701(3) .3729(2) .0677(3)
C4B .1269(3) .3540(3) -.0493(4)
C5 .0776(4) .3229(3) -.1993(4)
C6 .1624(4) .3099(3) -.2827(4)
C7 .2932(4) .3302(3) -.2194(4)
C8 .3476(4) .3608(3) -.0706(4)
C8A .2620(3) .3719(3) .0134(4)
C9A .1741(3) .4000(3) .1980(4)
C10 .4201(4) .4207(3) .2689(4)
C11 .4157(4) .5383(4) .2824(5)
O1' -.0123(3) .1142(2) .1666(3)
O2' .0457(2) .1330(2) .4064(3)
N3' .0734(3) .1242(2) .2917(3)
N9' .6107(3) .1359(2) .3597(3)
C1' .3736(3) .1241(3) .1804(4)
C2' .2437(3) .1213(3) .1732(4)
C3' .2139(3) .1267(3) .3041(4)
C4' .3106(3) .1347(3) .4445(3)
C4A' .4423(3) .1382(2) .4552(3)
C4B' .5691(3) .1448(3) .5789(3)
C5' .6060(3) .1503(3) .7344(4)
C6' .7413(4) .1524(3) .8234(4)
C7' .8396(4) .1488(3) .7580(4)
C8' .8078(4) .1435(3) .6045(4)
C8A' .6706(3) .1425(3) .5161(4)
C9A' .4744(3) .1325(3) .3221(4)
C10' .6842(4) .1243(3) .2547(4)
C11' .7403(4) .0087(4) .2239(4)
H1 .221 .457 .416
H2 .007 .431 .438
H4 -.134 .345 -.019
H5 -.027 .312 -.250
H6 .115 .295 -.405
H7 .361 .312 -.277
H8 .445 .375 -.027
H10A .500 .380 .230
H10B .440 .390 .380
H11A .326 .579 .297
H11B .500 .551 .372
H11C .419 .565 .186
H1' .389 .125 .082
H2' .166 .119 .075
H4' .277 .145 .527
H5' .529 .146 .779
H6' .779 .146 .945
H7' .943 .157 .826
H8' .878 .145 .552
H10D .615 .162 .153
H10E .769 .161 .301
H11D .666 -.043 .193
H11E .777 .000 .139
H11F .828 -.030 .327

loop_
_geom_bond_atom_site_label_1
_geom_bond_atom_site_label_2
_geom_bond_distance
O1 N3 1.222(4)
O2 N3 1.226(5)
N3 C3 1.456(6)
N9 C8A 1.387(4)
N9 C9A 1.369(5)
N9 C10 1.459(4)
C1 C2 1.358(6)
C1 C9A 1.394(5)
C1 H1 1.010
C2 C3 1.392(4)
C2 H2 1.047
C3 C4 1.372(5)
C4 C4A 1.381(5)
C4 H4 1.047
C4A C4B 1.429(5)
C4A C9A 1.411(4)
C4B C5 1.393(4)
C4B C8A 1.402(5)
C5 C6 1.376(6)
C5 H5 1.073
C6 C7 1.374(6)
C6 H6 1.113
C7 C8 1.386(5)
C7 H7 1.033
C8 C8A 1.390(6)
C8 H8 1.020
C10 C11 1.503(6)
C10 H10A 1.050
C10 H10B 1.092
C11 H11A 1.019
C11 H11B 1.019
C11 H11C 1.020
O1' N3' 1.224(3)
O2' N3' 1.224(5)
N3' C3' 1.454(5)
N9' C8A' 1.396(4)
N9' C9A' 1.361(4)
N9' C10' 1.456(5)
C1' C2' 1.359(5)
C1' C9A' 1.396(4)
C1' H1' 1.010
C2' C3' 1.389(5)
C2' H2' 0.996
C3' C4' 1.369(4)
C4' C4A' 1.371(5)
C4' H4' 0.964
C4A' C4B' 1.440(4)
C4A' C9A' 1.423(5)
C4B' C5' 1.390(5)
C4B' C8A' 1.403(6)
C5' C6' 1.374(5)
C5' H5' 1.060
C6' C7' 1.387(7)
C6' H6' 1.085
C7' C8' 1.377(6)
C7' H7' 1.077
C8' C8A' 1.386(4)
C8' H8' 1.041
C10' C11' 1.508(6)
C10' H10D 1.050
C10' H10E 1.054
C11' H11D 1.100
C11' H11E 1.012
C11' H11F 1.122
